data_7041142
loop_
_publ_author_name
'Cametti, Massimo'
'Mart\'i-Rujas, Javier'

_publ_section_title
;
 Selective adsorption of chlorinated volatile organic compound vapours by
 microcrystalline 1D coordination polymers.
;
_journal_issue 47
_journal_name_full 'Dalton transactions (Cambridge, England : 2003)'
_journal_page_first 18832
_journal_page_last 18837
_journal_paper_doi 10.1039/c6dt03803d
_journal_volume 45
_journal_year 2016
_chemical_formula_sum 'C16.5 H15.75 I N2.5 Zn0.5'
_chemical_formula_weight 408.65
_space_group_crystal_system orthorhombic
_space_group_IT_number 52
_space_group_name_Hall '-P 2a 2bc'
_space_group_name_H-M_alt 'P n n a'
_symmetry_space_group_name_Hall '-P 2a 2bc'
_symmetry_space_group_name_H-M 'P n n a'
_atom_sites_solution_hydrogens geom
_audit_creation_method SHELXL-2014/7
_audit_update_record
;
2016-10-24 deposited with the CCDC.
2016-11-07 downloaded from the CCDC.
;
_cell_angle_alpha 90
_cell_angle_beta 90
_cell_angle_gamma 90
_cell_formula_units_Z 8
_cell_length_a 15.077(3)
_cell_length_b 22.570(4)
_cell_length_c 10.412(2)
_cell_measurement_reflns_used 1552
_cell_measurement_temperature 296(2)
_cell_measurement_theta_max 46.01
_cell_measurement_theta_min 3.92
_cell_volume 3543.1(12)
_computing_cell_refinement 'Bruker SAINT'
_computing_data_collection 'Bruker APEX2'
_computing_data_reduction 'Bruker SAINT'
_computing_molecular_graphics 'Bruker SHELXTL'
_computing_publication_material 'Bruker SHELXTL'
_computing_structure_refinement 'SHELXL-2014/7 (Sheldrick, 2014)'
_computing_structure_solution 'SHELXS-97 (Sheldrick, 2008)'
_diffrn_ambient_temperature 296(2)
_diffrn_measured_fraction_theta_full 0.970
_diffrn_measured_fraction_theta_max 0.970
_diffrn_measurement_device_type 'Bruker APEX-II CCD'
_diffrn_radiation_type CuK\a
_diffrn_radiation_wavelength 1.54178
_diffrn_reflns_av_R_equivalents 0.3672
_diffrn_reflns_av_unetI/netI 0.1413
_diffrn_reflns_Laue_measured_fraction_full 0.970
_diffrn_reflns_Laue_measured_fraction_max 0.970
_diffrn_reflns_limit_h_max 17
_diffrn_reflns_limit_h_min -17
_diffrn_reflns_limit_k_max 22
_diffrn_reflns_limit_k_min -26
_diffrn_reflns_limit_l_max 12
_diffrn_reflns_limit_l_min -7
_diffrn_reflns_number 11232
_diffrn_reflns_point_group_measured_fraction_full 0.970
_diffrn_reflns_point_group_measured_fraction_max 0.970
_diffrn_reflns_theta_full 66.084
_diffrn_reflns_theta_max 66.084
_diffrn_reflns_theta_min 3.917
_diffrn_source 'sealed tube'
_exptl_absorpt_coefficient_mu 14.850
_exptl_absorpt_correction_T_max 0.0560
_exptl_absorpt_correction_T_min 0.0042
_exptl_absorpt_correction_type cylinder
_exptl_absorpt_process_details
'Interpolation using  Int.Tab. Vol. C (1992) p. 523,Tab. 6.3.3.3 for values of muR in the range 0-2.5, and Int.Tab. Vol.II (1959) p.302; Table 5.3.6 B for muR in the range 2.6-10.0. The interpolation procedure of C.W.Dwiggins Jr (Acta Cryst.(1975)A31,146-148) is used with some modification'
_exptl_crystal_colour colorless
_exptl_crystal_density_diffrn 1.532
_exptl_crystal_description prism
_exptl_crystal_F_000 1602
_exptl_crystal_size_max 0.200
_exptl_crystal_size_mid 0.100
_exptl_crystal_size_min 0.100
_refine_diff_density_max 1.052
_refine_diff_density_min -1.578
_refine_diff_density_rms 0.164
_refine_ls_extinction_method none
_refine_ls_goodness_of_fit_ref 1.004
_refine_ls_hydrogen_treatment constr
_refine_ls_matrix_type full
_refine_ls_number_parameters 155
_refine_ls_number_reflns 3012
_refine_ls_number_restraints 3
_refine_ls_restrained_S_all 1.004
_refine_ls_R_factor_all 0.2136
_refine_ls_R_factor_gt 0.1506
_refine_ls_shift/su_max 0.000
_refine_ls_shift/su_mean 0.000
_refine_ls_structure_factor_coef Fsqd
_refine_ls_weighting_details 'w=1/[\s^2^(Fo^2^)+(0.2000P)^2^] where P=(Fo^2^+2Fc^2^)/3'
_refine_ls_weighting_scheme calc
_refine_ls_wR_factor_gt 0.3736
_refine_ls_wR_factor_ref 0.4593
_reflns_Friedel_coverage 0.000
_reflns_number_gt 796
_reflns_number_total 3012
_reflns_threshold_expression 'I > 2\s(I)'
_cod_data_source_file c6dt03803d2.cif
_cod_data_source_block 3MeCN
_cod_depositor_comments 'Adding full bibliography for 7041137--7041143.cif.'
_cod_original_cell_volume 3543.2(11)
_cod_original_formula_sum 'C16.50 H15.75 I N2.50 Zn0.50'
_cod_database_code 7041142
_shelx_shelxl_version_number 2014/7
_shelx_space_group_comment
;
The symmetry employed for this shelxl refinement is uniquely defined
by the following loop, which should always be used as a source of
symmetry information in preference to the above space-group names.
They are only intended as comments.
;
_shelx_estimated_absorpt_t_min 0.155
_shelx_estimated_absorpt_t_max 0.318

loop_
_space_group_symop_operation_xyz
'x, y, z'
'-x+1/2, -y, z'
'-x+1/2, y+1/2, -z+1/2'
'x, -y+1/2, -z+1/2'
'-x, -y, -z'
'x-1/2, y, -z'
'x-1/2, -y-1/2, z-1/2'
'-x, y-1/2, z-1/2'

loop_
_atom_site_label
_atom_site_type_symbol
_atom_site_fract_x
_atom_site_fract_y
_atom_site_fract_z
_atom_site_U_iso_or_equiv
_atom_site_adp_type
_atom_site_occupancy
_atom_site_site_symmetry_order
_atom_site_calc_flag
_atom_site_refinement_flags_posn
_atom_site_refinement_flags_adp
_atom_site_refinement_flags_occupancy
I1 I 0.10350(12) 0.33996(8) 1.1652(2) 0.1925(12) Uani 1 1 d . . .
Zn2 Zn 0.1860(3) 0.2500 1.2500 0.1691(17) Uani 1 2 d S T P
C4 C 0.3554(16) 0.1471(10) 0.999(2) 0.152(7) Uiso 1 1 d . . .
C2 C 0.3845(16) 0.2492(13) 0.951(2) 0.176(8) Uiso 1 1 d . . .
H2 H 0.4153 0.2783 0.9057 0.212 Uiso 1 1 calc R U .
C7 C 0.3784(16) 0.0612(12) 0.861(3) 0.185(10) Uani 1 1 d . . .
H7 H 0.3800 0.0871 0.7915 0.222 Uiso 1 1 calc R U .
C5 C 0.2917(15) 0.1694(9) 1.085(2) 0.157(6) Uani 1 1 d . . .
H5 H 0.2585 0.1410 1.1285 0.189 Uiso 1 1 calc R U .
C3 C 0.4005(14) 0.1873(11) 0.928(2) 0.165(7) Uiso 1 1 d . . .
H3 H 0.4410 0.1752 0.8661 0.198 Uiso 1 1 calc R U .
C8 C 0.3862(14) -0.0010(15) 0.847(3) 0.185(10) Uani 1 1 d . . .
H8 H 0.3872 -0.0159 0.7636 0.222 Uiso 1 1 calc R U .
C6 C 0.3683(15) 0.0802(12) 0.985(3) 0.160(8) Uani 1 1 d . . .
C1 C 0.3229(19) 0.2635(12) 1.040(2) 0.186(9) Uiso 1 1 d . . .
H1 H 0.3134 0.3038 1.0534 0.223 Uiso 1 1 calc R U .
N1 N 0.2724(12) 0.2251(8) 1.1130(18) 0.163(5) Uani 1 1 d . . .
C11 C 0.3816(14) -0.0146(11) 1.059(3) 0.177(8) Uani 1 1 d . . .
H11 H 0.3797 -0.0403 1.1292 0.213 Uiso 1 1 calc R U .
C10 C 0.3729(15) 0.0442(12) 1.090(3) 0.173(8) Uani 1 1 d . . .
H10 H 0.3704 0.0582 1.1741 0.208 Uiso 1 1 calc R U .
N2 N 0.4053(12) -0.1275(10) 0.825(2) 0.173(7) Uani 1 1 d . . .
C13 C 0.4083(14) -0.1938(13) 0.828(2) 0.171(9) Uani 1 1 d . . .
H13 H 0.4092 -0.2088 0.9161 0.205 Uiso 1 1 calc R U .
C16 C 0.3923(14) -0.0410(12) 0.946(3) 0.158(7) Uani 1 1 d . . .
C17 C 0.3994(13) -0.1046(11) 0.928(3) 0.165(8) Uani 1 1 d . . .
H17 H 0.3995 -0.1286 1.0008 0.198 Uiso 1 1 calc R U .
C18 C 0.3262(14) -0.2163(9) 0.755(3) 0.187(9) Uani 1 1 d . . .
H18A H 0.2729 -0.2032 0.7984 0.224 Uiso 1 1 calc R U .
H18B H 0.3258 -0.1995 0.6688 0.224 Uiso 1 1 calc R U .
C19 C 0.4862(13) -0.2158(7) 0.753(2) 0.160(7) Uani 1 1 d . . .
H19A H 0.5405 -0.2022 0.7937 0.192 Uiso 1 1 calc R U .
H19B H 0.4843 -0.1997 0.6669 0.192 Uiso 1 1 calc R U .
N3S N 0.373(4) 0.076(6) 0.471(14) 0.450 Uiso 0.5 1 d D U P
C3S C 0.2500 0.0000 0.456(8) 0.400 Uiso 1 2 d DS U P
C2S C 0.311(7) 0.051(5) 0.478(16) 0.450 Uiso 0.5 1 d D U P

loop_
_atom_site_aniso_label
_atom_site_aniso_U_11
_atom_site_aniso_U_22
_atom_site_aniso_U_33
_atom_site_aniso_U_23
_atom_site_aniso_U_13
_atom_site_aniso_U_12
I1 0.1724(16) 0.1689(17) 0.236(2) -0.0180(11) -0.0076(11) 0.0129(9)
Zn2 0.146(3) 0.152(3) 0.209(4) -0.025(3) 0.000 0.000
C7 0.164(19) 0.15(2) 0.24(3) 0.02(2) 0.031(18) 0.018(15)
C5 0.155(16) 0.144(15) 0.173(17) -0.006(13) -0.005(15) 0.006(13)
C8 0.144(18) 0.18(2) 0.23(3) -0.03(2) 0.008(16) -0.011(17)
C6 0.143(17) 0.151(18) 0.19(2) -0.042(18) 0.029(16) 0.002(13)
N1 0.155(12) 0.133(11) 0.201(14) -0.031(11) 0.008(12) 0.029(10)
C11 0.147(18) 0.16(2) 0.22(3) -0.028(19) 0.018(16) 0.004(14)
C10 0.168(19) 0.139(17) 0.21(2) -0.029(19) -0.002(18) 0.015(15)
N2 0.152(14) 0.146(15) 0.22(2) -0.037(14) 0.006(13) -0.025(11)
C13 0.140(16) 0.18(2) 0.19(2) 0.013(16) 0.028(15) -0.004(14)
C16 0.138(14) 0.155(19) 0.18(2) -0.022(19) 0.013(15) -0.017(14)
C17 0.145(16) 0.144(17) 0.21(2) -0.055(17) 0.006(16) -0.008(12)
C18 0.133(12) 0.157(17) 0.27(3) -0.05(2) 0.004(17) -0.010(11)
C19 0.142(13) 0.130(12) 0.208(19) 0.004(15) 0.016(15) 0.002(10)

loop_
_atom_type_symbol
_atom_type_description
_atom_type_scat_dispersion_real
_atom_type_scat_dispersion_imag
_atom_type_scat_source
C C 0.0181 0.0091 'International Tables Vol C Tables 4.2.6.8 and 6.1.1.4'
H H 0.0000 0.0000 'International Tables Vol C Tables 4.2.6.8 and 6.1.1.4'
N N 0.0311 0.0180 'International Tables Vol C Tables 4.2.6.8 and 6.1.1.4'
Zn Zn -1.5491 0.6778 'International Tables Vol C Tables 4.2.6.8 and 6.1.1.4'
I I -0.3257 6.8362 'International Tables Vol C Tables 4.2.6.8 and 6.1.1.4'

loop_
_geom_angle_atom_site_label_1
_geom_angle_atom_site_label_2
_geom_angle_atom_site_label_3
_geom_angle
_geom_angle_site_symmetry_1
_geom_angle_site_symmetry_3
N1 Zn2 N1 99.3(10) 4_557 .
N1 Zn2 I1 107.1(5) 4_557 4_557
N1 Zn2 I1 109.9(5) . 4_557
N1 Zn2 I1 109.9(5) 4_557 .
N1 Zn2 I1 107.1(5) . .
I1 Zn2 I1 121.36(18) 4_557 .
C3 C4 C5 117(2) . .
C3 C4 C6 123(2) . .
C5 C4 C6 120(2) . .
C1 C2 C3 117(3) . .
C6 C7 C8 115(3) . .
N1 C5 C4 129(2) . .
C4 C3 C2 119(2) . .
C16 C8 C7 125(3) . .
C10 C6 C7 124(3) . .
C10 C6 C4 121(2) . .
C7 C6 C4 115(3) . .
C2 C1 N1 127(2) . .
C5 N1 C1 111(2) . .
C5 N1 Zn2 124.3(17) . .
C1 N1 Zn2 124.9(15) . .
C16 C11 C10 131(3) . .
C6 C10 C11 113(3) . .
C17 N2 C13 115(2) . .
C19 C13 N2 110.2(17) . .
C19 C13 C18 105(2) . .
N2 C13 C18 107(2) . .
C11 C16 C8 111(3) . .
C11 C16 C17 124(3) . .
C8 C16 C17 124(3) . .
N2 C17 C16 123(3) . .
C18 C18 C13 111(2) 4_546 .
C13 C19 C19 110.8(16) . 4_546
C2S C3S C2S 162(10) . 2
N3S C2S C3S 156(10) . .

loop_
_geom_bond_atom_site_label_1
_geom_bond_atom_site_label_2
_geom_bond_distance
_geom_bond_site_symmetry_2
I1 Zn2 2.539(3) .
Zn2 N1 2.012(17) 4_557
Zn2 N1 2.012(17) .
Zn2 I1 2.539(3) 4_557
C4 C3 1.36(3) .
C4 C5 1.40(3) .
C4 C6 1.53(3) .
C2 C1 1.35(3) .
C2 C3 1.44(3) .
C7 C6 1.37(3) .
C7 C8 1.42(4) .
C5 N1 1.32(2) .
C8 C16 1.37(3) .
C6 C10 1.37(3) .
C1 N1 1.38(3) .
C11 C16 1.34(3) .
C11 C10 1.37(3) .
N2 C17 1.20(3) .
N2 C13 1.50(4) .
C13 C19 1.49(3) .
C13 C18 1.54(3) .
C16 C17 1.45(3) .
C18 C18 1.53(4) 4_546
C19 C19 1.55(3) 4_546
N3S C2S 1.10(2) .
C3S C2S 1.482(14) .
C3S C2S 1.482(14) 2
